data_2227615
loop_
_publ_author_name
'Guo, Hang-Ming'

_publ_section_title
;
 Bis{[6-methoxy-2-(4-methylphenyl)iminiomethyl]phenolate-\k^2^<i>O</i>,<i>O</i>'}tris(nitrato-\k^2^<i>O</i>,<i>O</i>')europium(III)
;
_journal_coeditor_code HG2728
_journal_issue 11
_journal_name_full 'Acta Crystallographica Section E'
_journal_page_first m1445
_journal_paper_doi 10.1107/S1600536810042194
_journal_volume 66
_journal_year 2010
_chemical_formula_iupac '[Eu (N O3)3 (C15 H15 N O2)2]'
_chemical_formula_moiety 'C30 H30 Eu N5 O13'
_chemical_formula_sum 'C30 H30 Eu N5 O13'
_chemical_formula_weight 820.55
_chemical_name_systematic
;
Bis{[6-methoxy-2-(4-methylphenyl)iminiomethyl]phenolate-
\k^2^<i>O</i>,<i>O</i>'}tris(nitrato-\k^2^<i>O</i>,<i>O</i>')europium(III)
;
_space_group_IT_number 2
_symmetry_cell_setting triclinic
_symmetry_space_group_name_Hall '-P 1'
_symmetry_space_group_name_H-M 'P -1'
_atom_sites_solution_hydrogens geom
_atom_sites_solution_primary direct
_atom_sites_solution_secondary difmap
_audit_creation_method SHELXL-97
_cell_angle_alpha 98.165(6)
_cell_angle_beta 101.665(6)
_cell_angle_gamma 106.681(4)
_cell_formula_units_Z 2
_cell_length_a 9.7603(7)
_cell_length_b 10.0250(7)
_cell_length_c 18.4227(16)
_cell_measurement_reflns_used 4647
_cell_measurement_temperature 296(2)
_cell_measurement_theta_max 27.67
_cell_measurement_theta_min 1.16
_cell_volume 1652.2(2)
_computing_cell_refinement 'SAINT (Bruker, 2006)'
_computing_data_collection 'APEX2 (Bruker, 2006)'
_computing_data_reduction 'SAINT (Bruker, 2006)'
_computing_molecular_graphics 'SHELXTL (Sheldrick, 2008)'
_computing_publication_material 'SHELXL97 (Sheldrick, 2008)'
_computing_structure_refinement 'SHELXL97 (Sheldrick, 2008)'
_computing_structure_solution 'SHELXS97 (Sheldrick, 2008)'
_diffrn_ambient_temperature 296(2)
_diffrn_measured_fraction_theta_full 0.986
_diffrn_measured_fraction_theta_max 0.986
_diffrn_measurement_device_type 'Bruker APEXII area-detector'
_diffrn_measurement_method 'phi and omega scans'
_diffrn_radiation_monochromator graphite
_diffrn_radiation_source 'fine-focus sealed tube'
_diffrn_radiation_type MoK\a
_diffrn_radiation_wavelength 0.71073
_diffrn_reflns_av_R_equivalents 0.0513
_diffrn_reflns_av_sigmaI/netI 0.0579
_diffrn_reflns_limit_h_max 11
_diffrn_reflns_limit_h_min -12
_diffrn_reflns_limit_k_max 13
_diffrn_reflns_limit_k_min -12
_diffrn_reflns_limit_l_max 24
_diffrn_reflns_limit_l_min -23
_diffrn_reflns_number 26273
_diffrn_reflns_theta_full 27.67
_diffrn_reflns_theta_max 27.67
_diffrn_reflns_theta_min 1.16
_exptl_absorpt_coefficient_mu 1.971
_exptl_absorpt_correction_T_max 0.892
_exptl_absorpt_correction_T_min 0.801
_exptl_absorpt_correction_type multi-scan
_exptl_absorpt_process_details '(SADABS; Sheldrick, 1996)'
_exptl_crystal_colour red
_exptl_crystal_density_diffrn 1.649
_exptl_crystal_density_method 'not measured'
_exptl_crystal_description block
_exptl_crystal_F_000 824
_exptl_crystal_size_max 0.175
_exptl_crystal_size_mid 0.094
_exptl_crystal_size_min 0.058
_refine_diff_density_max 0.851
_refine_diff_density_min -0.689
_refine_ls_extinction_method none
_refine_ls_goodness_of_fit_ref 0.991
_refine_ls_hydrogen_treatment constr
_refine_ls_matrix_type full
_refine_ls_number_parameters 442
_refine_ls_number_reflns 7610
_refine_ls_number_restraints 0
_refine_ls_restrained_S_all 0.991
_refine_ls_R_factor_all 0.0641
_refine_ls_R_factor_gt 0.0399
_refine_ls_shift/su_max 0.001
_refine_ls_shift/su_mean 0.000
_refine_ls_structure_factor_coef Fsqd
_refine_ls_weighting_details 'calc w=1/[\s^2^(Fo^2^)+(0.0460P)^2^] where P=(Fo^2^+2Fc^2^)/3'
_refine_ls_weighting_scheme calc
_refine_ls_wR_factor_gt 0.0841
_refine_ls_wR_factor_ref 0.0941
_reflns_number_gt 5570
_reflns_number_total 7610
_reflns_threshold_expression I>2sigma(I)
_cod_data_source_file hg2728.cif
_cod_data_source_block I
_cod_database_code 2227615
_cod_database_fobs_code 2227615

loop_
_symmetry_equiv_pos_as_xyz
'x, y, z'
'-x, -y, -z'

loop_
_atom_site_type_symbol
_atom_site_label
_atom_site_fract_x
_atom_site_fract_y
_atom_site_fract_z
_atom_site_U_iso_or_equiv
_atom_site_adp_type
_atom_site_calc_flag
_atom_site_refinement_flags
_atom_site_occupancy
_atom_site_disorder_assembly
_atom_site_disorder_group
Eu Eu 0.96447(2) 0.31215(2) 0.252484(12) 0.04432(9) Uani d . 1 . .
N N1 0.5030(4) -0.0343(4) 0.2208(2) 0.0516(9) Uani d . 1 . .
H H1A 0.5916 0.0121 0.2203 0.062 Uiso calc R 1 . .
N N2 1.4594(4) 0.5536(4) 0.27769(19) 0.0507(9) Uani d . 1 . .
H H2A 1.3707 0.5195 0.2821 0.061 Uiso calc R 1 . .
N N3 0.9483(6) 0.5918(5) 0.2364(3) 0.0750(13) Uani d . 1 . .
N N4 0.8421(5) 0.2288(4) 0.0886(2) 0.0586(10) Uani d . 1 . .
N N5 1.1222(4) 0.2644(5) 0.3940(2) 0.0631(10) Uani d . 1 . .
O O1 0.7425(3) 0.1902(3) 0.27686(16) 0.0535(7) Uani d . 1 . .
O O2 0.8756(3) 0.4409(3) 0.36760(17) 0.0578(8) Uani d . 1 . .
O O3 1.2074(3) 0.3557(3) 0.24344(16) 0.0523(7) Uani d . 1 . .
O O4 1.0359(3) 0.0995(3) 0.17308(18) 0.0579(8) Uani d . 1 . .
O O5 0.8301(4) 0.4845(4) 0.2152(2) 0.0757(10) Uani d . 1 . .
O O6 1.0654(4) 0.5683(3) 0.2656(2) 0.0643(9) Uani d . 1 . .
O O7 0.9460(6) 0.7099(5) 0.2303(3) 0.1282(19) Uani d . 1 . .
O O8 0.9612(4) 0.3321(3) 0.11866(17) 0.0602(8) Uani d . 1 . .
O O9 0.7730(3) 0.1730(3) 0.13420(18) 0.0615(8) Uani d . 1 . .
O O10 0.7985(5) 0.1845(4) 0.0214(2) 0.0947(13) Uani d . 1 . .
O O11 1.0396(4) 0.1640(4) 0.3384(2) 0.0691(9) Uani d . 1 . .
O O12 1.1413(4) 0.3890(4) 0.38578(18) 0.0634(8) Uani d . 1 . .
O O13 1.1807(4) 0.2359(4) 0.4530(2) 0.0827(11) Uani d . 1 . .
C C1 0.5234(4) 0.1554(5) 0.3210(2) 0.0496(10) Uani d . 1 . .
C C2 0.6699(4) 0.2369(4) 0.3215(2) 0.0448(10) Uani d . 1 . .
C C3 0.7328(5) 0.3710(5) 0.3714(2) 0.0483(10) Uani d . 1 . .
C C4 0.6600(6) 0.4224(5) 0.4186(3) 0.0622(12) Uani d . 1 . .
H H4A 0.7053 0.5112 0.4513 0.075 Uiso calc R 1 . .
C C5 0.5163(6) 0.3401(6) 0.4177(3) 0.0732(15) Uani d . 1 . .
H H5A 0.4657 0.3751 0.4493 0.088 Uiso calc R 1 . .
C C6 0.4511(5) 0.2102(6) 0.3708(3) 0.0690(14) Uani d . 1 . .
H H6A 0.3566 0.1560 0.3714 0.083 Uiso calc R 1 . .
C C7 0.4493(5) 0.0238(5) 0.2709(3) 0.0531(11) Uani d . 1 . .
H H7A 0.3547 -0.0257 0.2736 0.064 Uiso calc R 1 . .
C C8 0.9493(6) 0.5808(5) 0.4148(3) 0.0651(13) Uani d . 1 . .
H H8A 0.8936 0.5988 0.4502 0.098 Uiso calc R 1 . .
H H8B 0.9572 0.6505 0.3838 0.098 Uiso calc R 1 . .
H H8C 1.0465 0.5867 0.4420 0.098 Uiso calc R 1 . .
C C9 0.4335(5) -0.1648(5) 0.1669(2) 0.0511(11) Uani d . 1 . .
C C10 0.3006(5) -0.2604(5) 0.1683(3) 0.0601(12) Uani d . 1 . .
H H10A 0.2545 -0.2406 0.2061 0.072 Uiso calc R 1 . .
C C11 0.2364(5) -0.3845(5) 0.1140(3) 0.0642(13) Uani d . 1 . .
H H11A 0.1460 -0.4467 0.1153 0.077 Uiso calc R 1 . .
C C12 0.3016(6) -0.4197(5) 0.0579(3) 0.0631(12) Uani d . 1 . .
C C13 0.4352(6) -0.3230(6) 0.0580(3) 0.0758(15) Uani d . 1 . .
H H13A 0.4820 -0.3436 0.0207 0.091 Uiso calc R 1 . .
C C14 0.5010(5) -0.1980(5) 0.1110(3) 0.0680(14) Uani d . 1 . .
H H14A 0.5910 -0.1355 0.1095 0.082 Uiso calc R 1 . .
C C15 0.2269(7) -0.5540(6) -0.0017(3) 0.0884(18) Uani d . 1 . .
H H15A 0.1359 -0.6061 0.0083 0.133 Uiso calc R 1 . .
H H15B 0.2906 -0.6114 -0.0009 0.133 Uiso calc R 1 . .
H H15C 0.2062 -0.5307 -0.0506 0.133 Uiso calc R 1 . .
C C16 1.4000(4) 0.3414(4) 0.1847(2) 0.0459(10) Uani d . 1 . .
C C17 1.2577(4) 0.2845(4) 0.1960(2) 0.0429(9) Uani d . 1 . .
C C18 1.1705(5) 0.1454(4) 0.1551(2) 0.0486(10) Uani d . 1 . .
C C19 1.2195(5) 0.0708(5) 0.1046(3) 0.0569(11) Uani d . 1 . .
H H19A 1.1592 -0.0197 0.0776 0.068 Uiso calc R 1 . .
C C20 1.3599(5) 0.1289(5) 0.0929(3) 0.0610(12) Uani d . 1 . .
H H20A 1.3925 0.0771 0.0580 0.073 Uiso calc R 1 . .
C C21 1.4479(5) 0.2602(5) 0.1323(3) 0.0561(11) Uani d . 1 . .
H H21A 1.5416 0.2977 0.1248 0.067 Uiso calc R 1 . .
C C22 1.4960(5) 0.4756(5) 0.2272(2) 0.0506(10) Uani d . 1 . .
H H22A 1.5895 0.5100 0.2189 0.061 Uiso calc R 1 . .
C C23 0.9464(6) -0.0471(5) 0.1409(4) 0.0907(19) Uani d . 1 . .
H H23A 1.0022 -0.0954 0.1165 0.136 Uiso calc R 1 . .
H H23B 0.8594 -0.0506 0.1043 0.136 Uiso calc R 1 . .
H H23C 0.9179 -0.0929 0.1804 0.136 Uiso calc R 1 . .
C C24 1.5452(5) 0.6864(4) 0.3263(2) 0.0493(10) Uani d . 1 . .
C C25 1.6818(5) 0.7649(5) 0.3177(3) 0.0595(12) Uani d . 1 . .
H H25A 1.7187 0.7318 0.2786 0.071 Uiso calc R 1 . .
C C26 1.7611(6) 0.8923(5) 0.3679(3) 0.0680(14) Uani d . 1 . .
H H26A 1.8524 0.9449 0.3624 0.082 Uiso calc R 1 . .
C C27 1.7085(6) 0.9442(5) 0.4266(3) 0.0659(13) Uani d . 1 . .
C C28 1.5720(6) 0.8642(5) 0.4324(3) 0.0755(15) Uani d . 1 . .
H H28A 1.5337 0.8975 0.4709 0.091 Uiso calc R 1 . .
C C29 1.4908(5) 0.7368(5) 0.3831(3) 0.0654(13) Uani d . 1 . .
H H29A 1.3990 0.6850 0.3884 0.078 Uiso calc R 1 . .
C C30 1.7989(7) 1.0827(5) 0.4829(3) 0.0893(18) Uani d . 1 . .
H H30A 1.7454 1.1012 0.5194 0.134 Uiso calc R 1 . .
H H30B 1.8170 1.1593 0.4564 0.134 Uiso calc R 1 . .
H H30C 1.8915 1.0752 0.5084 0.134 Uiso calc R 1 . .

loop_
_atom_site_aniso_label
_atom_site_aniso_U_11
_atom_site_aniso_U_22
_atom_site_aniso_U_33
_atom_site_aniso_U_12
_atom_site_aniso_U_13
_atom_site_aniso_U_23
Eu 0.03130(12) 0.04488(13) 0.05244(14) 0.00468(9) 0.01419(9) 0.00783(9)
N1 0.0319(18) 0.057(2) 0.061(2) 0.0053(17) 0.0129(17) 0.0180(18)
N2 0.0349(19) 0.054(2) 0.057(2) 0.0092(17) 0.0097(16) 0.0059(17)
N3 0.100(4) 0.069(3) 0.087(3) 0.041(3) 0.059(3) 0.034(3)
N4 0.063(3) 0.060(2) 0.053(3) 0.027(2) 0.009(2) 0.007(2)
N5 0.052(2) 0.089(3) 0.057(3) 0.028(2) 0.022(2) 0.021(2)
O1 0.0402(16) 0.0565(18) 0.0618(18) 0.0086(14) 0.0225(14) 0.0078(14)
O2 0.0434(17) 0.0566(18) 0.066(2) 0.0057(15) 0.0238(15) -0.0005(15)
O3 0.0370(16) 0.0557(17) 0.0576(18) 0.0094(14) 0.0150(13) -0.0007(14)
O4 0.0417(17) 0.0518(18) 0.072(2) 0.0033(14) 0.0157(15) 0.0111(15)
O5 0.065(2) 0.096(3) 0.087(3) 0.044(2) 0.032(2) 0.034(2)
O6 0.058(2) 0.0508(19) 0.091(2) 0.0152(16) 0.0378(19) 0.0172(17)
O7 0.181(5) 0.090(3) 0.186(5) 0.085(3) 0.108(4) 0.083(3)
O8 0.059(2) 0.0570(19) 0.0600(19) 0.0094(17) 0.0190(16) 0.0112(15)
O9 0.0416(17) 0.068(2) 0.063(2) 0.0055(15) 0.0131(15) 0.0037(16)
O10 0.120(3) 0.095(3) 0.052(2) 0.032(3) 0.002(2) -0.003(2)
O11 0.062(2) 0.063(2) 0.072(2) 0.0077(18) 0.0094(18) 0.0177(18)
O12 0.068(2) 0.065(2) 0.0555(19) 0.0254(18) 0.0107(16) 0.0045(16)
O13 0.078(3) 0.123(3) 0.063(2) 0.047(2) 0.0180(19) 0.037(2)
C1 0.036(2) 0.058(3) 0.060(3) 0.015(2) 0.019(2) 0.020(2)
C2 0.040(2) 0.056(3) 0.047(2) 0.018(2) 0.0197(19) 0.022(2)
C3 0.041(2) 0.053(3) 0.053(3) 0.014(2) 0.016(2) 0.016(2)
C4 0.064(3) 0.067(3) 0.058(3) 0.024(3) 0.021(2) 0.008(2)
C5 0.065(3) 0.080(4) 0.086(4) 0.027(3) 0.043(3) 0.011(3)
C6 0.048(3) 0.079(4) 0.089(4) 0.018(3) 0.037(3) 0.024(3)
C7 0.037(2) 0.060(3) 0.067(3) 0.011(2) 0.023(2) 0.023(2)
C8 0.062(3) 0.051(3) 0.070(3) 0.008(2) 0.016(2) -0.003(2)
C9 0.043(2) 0.051(3) 0.059(3) 0.014(2) 0.009(2) 0.019(2)
C10 0.046(3) 0.064(3) 0.066(3) 0.003(2) 0.022(2) 0.019(2)
C11 0.055(3) 0.060(3) 0.069(3) 0.003(2) 0.014(3) 0.024(3)
C12 0.055(3) 0.061(3) 0.064(3) 0.012(2) 0.006(2) 0.011(2)
C13 0.060(3) 0.089(4) 0.077(4) 0.025(3) 0.022(3) 0.004(3)
C14 0.047(3) 0.071(3) 0.076(3) 0.006(2) 0.020(3) 0.004(3)
C15 0.085(4) 0.079(4) 0.081(4) 0.018(3) 0.004(3) -0.002(3)
C16 0.037(2) 0.050(2) 0.053(2) 0.0172(19) 0.0125(19) 0.012(2)
C17 0.036(2) 0.048(2) 0.045(2) 0.0147(19) 0.0102(18) 0.0102(18)
C18 0.043(2) 0.049(2) 0.053(3) 0.013(2) 0.012(2) 0.013(2)
C19 0.057(3) 0.052(3) 0.060(3) 0.021(2) 0.010(2) 0.007(2)
C20 0.063(3) 0.069(3) 0.061(3) 0.033(3) 0.026(2) 0.006(2)
C21 0.045(3) 0.069(3) 0.063(3) 0.024(2) 0.024(2) 0.017(2)
C22 0.038(2) 0.061(3) 0.056(3) 0.018(2) 0.014(2) 0.015(2)
C23 0.064(4) 0.052(3) 0.150(6) 0.006(3) 0.026(4) 0.029(3)
C24 0.041(2) 0.045(2) 0.054(3) 0.009(2) 0.005(2) 0.009(2)
C25 0.045(3) 0.059(3) 0.067(3) 0.006(2) 0.016(2) 0.011(2)
C26 0.050(3) 0.056(3) 0.088(4) 0.004(2) 0.011(3) 0.024(3)
C27 0.064(3) 0.047(3) 0.071(3) 0.009(2) -0.001(3) 0.011(2)
C28 0.076(4) 0.062(3) 0.077(4) 0.010(3) 0.024(3) 0.001(3)
C29 0.053(3) 0.055(3) 0.080(3) 0.005(2) 0.023(3) 0.004(2)
C30 0.086(4) 0.062(3) 0.089(4) 0.004(3) -0.004(3) -0.002(3)

loop_
_atom_type_symbol
_atom_type_description
_atom_type_scat_dispersion_real
_atom_type_scat_dispersion_imag
_atom_type_scat_source
C C 0.0033 0.0016 'International Tables Vol C Tables 4.2.6.8 and 6.1.1.4'
H H 0.0000 0.0000 'International Tables Vol C Tables 4.2.6.8 and 6.1.1.4'
Eu Eu -0.1578 3.6682 'International Tables Vol C Tables 4.2.6.8 and 6.1.1.4'
N N 0.0061 0.0033 'International Tables Vol C Tables 4.2.6.8 and 6.1.1.4'
O O 0.0106 0.0060 'International Tables Vol C Tables 4.2.6.8 and 6.1.1.4'

loop_
_geom_angle_atom_site_label_1
_geom_angle_atom_site_label_2
_geom_angle_atom_site_label_3
_geom_angle_site_symmetry_1
_geom_angle_site_symmetry_3
_geom_angle
_geom_angle_publ_flag
O1 Eu O3 . . 156.86(11) ?
O1 Eu O6 . . 126.05(10) ?
O3 Eu O6 . . 74.56(11) ?
O1 Eu O11 . . 77.22(11) ?
O3 Eu O11 . . 81.19(11) ?
O6 Eu O11 . . 128.28(12) ?
O1 Eu O9 . . 67.89(10) ?
O3 Eu O9 . . 114.59(10) ?
O6 Eu O9 . . 117.74(12) ?
O11 Eu O9 . . 113.83(11) ?
O1 Eu O8 . . 117.54(10) ?
O3 Eu O8 . . 73.74(10) ?
O6 Eu O8 . . 78.23(11) ?
O11 Eu O8 . . 136.58(11) ?
O9 Eu O8 . . 51.36(10) ?
O1 Eu O5 . . 83.97(12) ?
O3 Eu O5 . . 119.17(12) ?
O6 Eu O5 . . 51.38(12) ?
O11 Eu O5 . . 152.48(12) ?
O9 Eu O5 . . 76.25(12) ?
O8 Eu O5 . . 70.27(11) ?
O1 Eu O12 . . 101.56(11) ?
O3 Eu O12 . . 70.19(10) ?
O6 Eu O12 . . 78.08(12) ?
O11 Eu O12 . . 50.66(11) ?
O9 Eu O12 . . 164.00(11) ?
O8 Eu O12 . . 140.88(11) ?
O5 Eu O12 . . 115.65(12) ?
O1 Eu O2 . . 61.53(9) ?
O3 Eu O2 . . 126.07(9) ?
O6 Eu O2 . . 72.06(10) ?
O11 Eu O2 . . 87.61(11) ?
O9 Eu O2 . . 118.15(10) ?
O8 Eu O2 . . 135.78(10) ?
O5 Eu O2 . . 65.64(11) ?
O12 Eu O2 . . 62.36(10) ?
O1 Eu O4 . . 103.23(9) ?
O3 Eu O4 . . 61.07(9) ?
O6 Eu O4 . . 128.88(10) ?
O11 Eu O4 . . 70.39(11) ?
O9 Eu O4 . . 65.81(10) ?
O8 Eu O4 . . 66.53(10) ?
O5 Eu O4 . . 134.37(11) ?
O12 Eu O4 . . 106.99(10) ?
O2 Eu O4 . . 156.14(10) ?
O1 Eu N3 . . 106.12(13) ?
O3 Eu N3 . . 96.52(13) ?
O6 Eu N3 . . 25.40(13) ?
O11 Eu N3 . . 147.00(13) ?
O9 Eu N3 . . 97.17(13) ?
O8 Eu N3 . . 71.99(11) ?
O5 Eu N3 . . 25.98(12) ?
O12 Eu N3 . . 97.38(13) ?
O2 Eu N3 . . 67.05(10) ?
O4 Eu N3 . . 136.81(10) ?
O1 Eu N4 . . 93.14(11) ?
O3 Eu N4 . . 93.38(11) ?
O6 Eu N4 . . 99.32(12) ?
O11 Eu N4 . . 127.44(11) ?
O9 Eu N4 . . 25.74(10) ?
O8 Eu N4 . . 25.71(10) ?
O5 Eu N4 . . 72.97(11) ?
O12 Eu N4 . . 163.52(11) ?
O2 Eu N4 . . 132.72(10) ?
O4 Eu N4 . . 61.78(10) ?
N3 Eu N4 . . 85.49(12) ?
C7 N1 C9 . . 128.0(4) ?
C7 N1 H1A . . 116.0 ?
C9 N1 H1A . . 116.0 ?
C22 N2 C24 . . 128.9(4) ?
C22 N2 H2A . . 115.5 ?
C24 N2 H2A . . 115.5 ?
O7 N3 O6 . . 122.5(6) ?
O7 N3 O5 . . 121.1(6) ?
O6 N3 O5 . . 116.4(4) ?
O7 N3 Eu . . 178.1(5) ?
O6 N3 Eu . . 55.6(2) ?
O5 N3 Eu . . 60.8(2) ?
O10 N4 O8 . . 122.2(4) ?
O10 N4 O9 . . 121.7(4) ?
O8 N4 O9 . . 116.2(4) ?
O10 N4 Eu . . 173.5(3) ?
O8 N4 Eu . . 58.5(2) ?
O9 N4 Eu . . 58.0(2) ?
O13 N5 O12 . . 122.7(5) ?
O13 N5 O11 . . 119.7(5) ?
O12 N5 O11 . . 117.6(4) ?
O13 N5 Eu . . 175.6(4) ?
O12 N5 Eu . . 61.1(2) ?
O11 N5 Eu . . 56.5(2) ?
C2 O1 Eu . . 128.8(3) ?
C3 O2 C8 . . 117.2(3) ?
C3 O2 Eu . . 114.8(2) ?
C8 O2 Eu . . 127.1(3) ?
C17 O3 Eu . . 128.5(2) ?
C18 O4 C23 . . 116.4(4) ?
C18 O4 Eu . . 114.2(2) ?
C23 O4 Eu . . 128.9(3) ?
N3 O5 Eu . . 93.3(3) ?
N3 O6 Eu . . 99.0(3) ?
N4 O8 Eu . . 95.8(2) ?
N4 O9 Eu . . 96.3(2) ?
N5 O11 Eu . . 97.9(3) ?
N5 O12 Eu . . 93.7(3) ?
C7 C1 C6 . . 119.5(4) ?
C7 C1 C2 . . 121.2(4) ?
C6 C1 C2 . . 119.3(4) ?
O1 C2 C3 . . 121.2(4) ?
O1 C2 C1 . . 121.7(4) ?
C3 C2 C1 . . 117.1(4) ?
C4 C3 O2 . . 125.1(4) ?
C4 C3 C2 . . 122.5(4) ?
O2 C3 C2 . . 112.4(4) ?
C3 C4 C5 . . 119.5(4) ?
C3 C4 H4A . . 120.2 ?
C5 C4 H4A . . 120.2 ?
C6 C5 C4 . . 120.2(5) ?
C6 C5 H5A . . 119.9 ?
C4 C5 H5A . . 119.9 ?
C5 C6 C1 . . 121.3(4) ?
C5 C6 H6A . . 119.3 ?
C1 C6 H6A . . 119.3 ?
N1 C7 C1 . . 124.8(4) ?
N1 C7 H7A . . 117.6 ?
C1 C7 H7A . . 117.6 ?
O2 C8 H8A . . 109.5 ?
O2 C8 H8B . . 109.5 ?
H8A C8 H8B . . 109.5 ?
O2 C8 H8C . . 109.5 ?
H8A C8 H8C . . 109.5 ?
H8B C8 H8C . . 109.5 ?
C14 C9 C10 . . 118.7(4) ?
C14 C9 N1 . . 118.9(4) ?
C10 C9 N1 . . 122.3(4) ?
C11 C10 C9 . . 120.2(5) ?
C11 C10 H10A . . 119.9 ?
C9 C10 H10A . . 119.9 ?
C10 C11 C12 . . 122.1(5) ?
C10 C11 H11A . . 119.0 ?
C12 C11 H11A . . 119.0 ?
C11 C12 C13 . . 116.8(5) ?
C11 C12 C15 . . 120.8(5) ?
C13 C12 C15 . . 122.4(5) ?
C14 C13 C12 . . 122.3(5) ?
C14 C13 H13A . . 118.8 ?
C12 C13 H13A . . 118.8 ?
C13 C14 C9 . . 119.9(5) ?
C13 C14 H14A . . 120.0 ?
C9 C14 H14A . . 120.0 ?
C12 C15 H15A . . 109.5 ?
C12 C15 H15B . . 109.5 ?
H15A C15 H15B . . 109.5 ?
C12 C15 H15C . . 109.5 ?
H15A C15 H15C . . 109.5 ?
H15B C15 H15C . . 109.5 ?
C22 C16 C21 . . 119.9(4) ?
C22 C16 C17 . . 120.6(4) ?
C21 C16 C17 . . 119.5(4) ?
O3 C17 C16 . . 121.9(4) ?
O3 C17 C18 . . 120.3(4) ?
C16 C17 C18 . . 117.7(4) ?
C19 C18 O4 . . 126.4(4) ?
C19 C18 C17 . . 121.3(4) ?
O4 C18 C17 . . 112.3(4) ?
C18 C19 C20 . . 120.6(4) ?
C18 C19 H19A . . 119.7 ?
C20 C19 H19A . . 119.7 ?
C21 C20 C19 . . 119.8(4) ?
C21 C20 H20A . . 120.1 ?
C19 C20 H20A . . 120.1 ?
C20 C21 C16 . . 121.1(4) ?
C20 C21 H21A . . 119.5 ?
C16 C21 H21A . . 119.5 ?
N2 C22 C16 . . 122.7(4) ?
N2 C22 H22A . . 118.7 ?
C16 C22 H22A . . 118.7 ?
O4 C23 H23A . . 109.5 ?
O4 C23 H23B . . 109.5 ?
H23A C23 H23B . . 109.5 ?
O4 C23 H23C . . 109.5 ?
H23A C23 H23C . . 109.5 ?
H23B C23 H23C . . 109.5 ?
C29 C24 C25 . . 120.2(4) ?
C29 C24 N2 . . 117.9(4) ?
C25 C24 N2 . . 121.9(4) ?
C26 C25 C24 . . 118.9(5) ?
C26 C25 H25A . . 120.5 ?
C24 C25 H25A . . 120.5 ?
C25 C26 C27 . . 121.7(5) ?
C25 C26 H26A . . 119.1 ?
C27 C26 H26A . . 119.1 ?
C28 C27 C26 . . 117.5(5) ?
C28 C27 C30 . . 121.3(5) ?
C26 C27 C30 . . 121.2(5) ?
C29 C28 C27 . . 122.0(5) ?
C29 C28 H28A . . 119.0 ?
C27 C28 H28A . . 119.0 ?
C24 C29 C28 . . 119.8(5) ?
C24 C29 H29A . . 120.1 ?
C28 C29 H29A . . 120.1 ?
C27 C30 H30A . . 109.5 ?
C27 C30 H30B . . 109.5 ?
H30A C30 H30B . . 109.5 ?
C27 C30 H30C . . 109.5 ?
H30A C30 H30C . . 109.5 ?
H30B C30 H30C . . 109.5 ?

loop_
_geom_bond_atom_site_label_1
_geom_bond_atom_site_label_2
_geom_bond_site_symmetry_2
_geom_bond_distance
_geom_bond_publ_flag
Eu O1 . 2.328(3) ?
Eu O3 . 2.329(3) ?
Eu O6 . 2.429(3) ?
Eu O11 . 2.464(3) ?
Eu O9 . 2.486(3) ?
Eu O8 . 2.496(3) ?
Eu O5 . 2.540(3) ?
Eu O12 . 2.567(3) ?
Eu O2 . 2.743(3) ?
Eu O4 . 2.748(3) ?
Eu N3 . 2.906(5) ?
Eu N4 . 2.914(4) ?
N1 C7 . 1.297(5) ?
N1 C9 . 1.416(5) ?
N1 H1A . 0.8600 ?
N2 C22 . 1.300(5) ?
N2 C24 . 1.412(5) ?
N2 H2A . 0.8600 ?
N3 O7 . 1.210(5) ?
N3 O6 . 1.262(6) ?
N3 O5 . 1.275(6) ?
N4 O10 . 1.197(5) ?
N4 O8 . 1.271(5) ?
N4 O9 . 1.273(5) ?
N5 O13 . 1.232(5) ?
N5 O12 . 1.245(5) ?
N5 O11 . 1.273(5) ?
O1 C2 . 1.310(5) ?
O2 C3 . 1.390(5) ?
O2 C8 . 1.436(5) ?
O3 C17 . 1.308(5) ?
O4 C18 . 1.385(5) ?
O4 C23 . 1.443(6) ?
C1 C7 . 1.397(6) ?
C1 C6 . 1.407(6) ?
C1 C2 . 1.427(5) ?
C2 C3 . 1.405(6) ?
C3 C4 . 1.365(6) ?
C4 C5 . 1.403(7) ?
C4 H4A . 0.9300 ?
C5 C6 . 1.353(7) ?
C5 H5A . 0.9300 ?
C6 H6A . 0.9300 ?
C7 H7A . 0.9300 ?
C8 H8A . 0.9600 ?
C8 H8B . 0.9600 ?
C8 H8C . 0.9600 ?
C9 C14 . 1.381(6) ?
C9 C10 . 1.381(6) ?
C10 C11 . 1.373(6) ?
C10 H10A . 0.9300 ?
C11 C12 . 1.374(7) ?
C11 H11A . 0.9300 ?
C12 C13 . 1.384(7) ?
C12 C15 . 1.498(7) ?
C13 C14 . 1.369(7) ?
C13 H13A . 0.9300 ?
C14 H14A . 0.9300 ?
C15 H15A . 0.9600 ?
C15 H15B . 0.9600 ?
C15 H15C . 0.9600 ?
C16 C22 . 1.408(6) ?
C16 C21 . 1.411(6) ?
C16 C17 . 1.413(5) ?
C17 C18 . 1.413(6) ?
C18 C19 . 1.356(6) ?
C19 C20 . 1.401(7) ?
C19 H19A . 0.9300 ?
C20 C21 . 1.351(6) ?
C20 H20A . 0.9300 ?
C21 H21A . 0.9300 ?
C22 H22A . 0.9300 ?
C23 H23A . 0.9600 ?
C23 H23B . 0.9600 ?
C23 H23C . 0.9600 ?
C24 C29 . 1.364(6) ?
C24 C25 . 1.392(6) ?
C25 C26 . 1.376(7) ?
C25 H25A . 0.9300 ?
C26 C27 . 1.386(7) ?
C26 H26A . 0.9300 ?
C27 C28 . 1.378(7) ?
C27 C30 . 1.516(7) ?
C28 C29 . 1.372(7) ?
C28 H28A . 0.9300 ?
C29 H29A . 0.9300 ?
C30 H30A . 0.9600 ?
C30 H30B . 0.9600 ?
C30 H30C . 0.9600 ?

loop_
_geom_hbond_atom_site_label_D
_geom_hbond_atom_site_label_H
_geom_hbond_atom_site_label_A
_geom_hbond_site_symmetry_A
_geom_hbond_distance_DH
_geom_hbond_distance_HA
_geom_hbond_distance_DA
_geom_hbond_angle_DHA
N1 H1A O1 . 0.86 1.95 2.634(4) 136.3
N2 H2A O3 . 0.86 1.86 2.569(4) 138.9

loop_
_geom_torsion_atom_site_label_1
_geom_torsion_atom_site_label_2
_geom_torsion_atom_site_label_3
_geom_torsion_atom_site_label_4
_geom_torsion_site_symmetry_1
_geom_torsion_site_symmetry_2
_geom_torsion_site_symmetry_3
_geom_torsion_site_symmetry_4
_geom_torsion
_geom_torsion_publ_flag
O1 Eu N3 O6 . . . . 145.0(3) ?
O3 Eu N3 O6 . . . . -30.1(3) ?
O11 Eu N3 O6 . . . . 53.7(4) ?
O9 Eu N3 O6 . . . . -146.0(3) ?
O8 Eu N3 O6 . . . . -100.6(3) ?
O5 Eu N3 O6 . . . . 177.6(4) ?
O12 Eu N3 O6 . . . . 40.7(3) ?
O2 Eu N3 O6 . . . . 96.4(3) ?
O4 Eu N3 O6 . . . . -84.0(3) ?
N4 Eu N3 O6 . . . . -123.0(3) ?
O1 Eu N3 O5 . . . . -32.6(3) ?
O3 Eu N3 O5 . . . . 152.3(3) ?
O6 Eu N3 O5 . . . . -177.6(4) ?
O11 Eu N3 O5 . . . . -123.8(3) ?
O9 Eu N3 O5 . . . . 36.4(3) ?
O8 Eu N3 O5 . . . . 81.8(3) ?
O12 Eu N3 O5 . . . . -136.9(3) ?
O2 Eu N3 O5 . . . . -81.2(3) ?
O4 Eu N3 O5 . . . . 98.4(3) ?
N4 Eu N3 O5 . . . . 59.4(3) ?
O1 Eu N4 O8 . . . . 162.5(2) ?
O3 Eu N4 O8 . . . . -39.7(2) ?
O6 Eu N4 O8 . . . . 35.2(3) ?
O11 Eu N4 O8 . . . . -121.2(2) ?
O9 Eu N4 O8 . . . . 173.4(4) ?
O5 Eu N4 O8 . . . . 79.8(2) ?
O12 Eu N4 O8 . . . . -44.3(5) ?
O2 Eu N4 O8 . . . . 109.3(3) ?
O4 Eu N4 O8 . . . . -94.2(3) ?
N3 Eu N4 O8 . . . . 56.5(3) ?
O1 Eu N4 O9 . . . . -10.9(2) ?
O3 Eu N4 O9 . . . . 146.9(2) ?
O6 Eu N4 O9 . . . . -138.2(2) ?
O11 Eu N4 O9 . . . . 65.4(3) ?
O8 Eu N4 O9 . . . . -173.4(4) ?
O5 Eu N4 O9 . . . . -93.6(3) ?
O12 Eu N4 O9 . . . . 142.3(4) ?
O2 Eu N4 O9 . . . . -64.1(3) ?
O4 Eu N4 O9 . . . . 92.4(2) ?
N3 Eu N4 O9 . . . . -116.9(3) ?
O1 Eu N5 O12 . . . . -121.2(3) ?
O3 Eu N5 O12 . . . . 75.4(2) ?
O6 Eu N5 O12 . . . . 5.6(3) ?
O11 Eu N5 O12 . . . . 176.6(4) ?
O9 Eu N5 O12 . . . . -174.3(2) ?
O8 Eu N5 O12 . . . . 94.1(3) ?
O5 Eu N5 O12 . . . . -41.3(3) ?
O2 Eu N5 O12 . . . . -60.7(2) ?
O4 Eu N5 O12 . . . . 135.5(2) ?
N3 Eu N5 O12 . . . . -13.0(3) ?
N4 Eu N5 O12 . . . . 144.6(3) ?
O1 Eu N5 O11 . . . . 62.2(3) ?
O3 Eu N5 O11 . . . . -101.2(3) ?
O6 Eu N5 O11 . . . . -171.0(2) ?
O9 Eu N5 O11 . . . . 9.1(3) ?
O8 Eu N5 O11 . . . . -82.5(3) ?
O5 Eu N5 O11 . . . . 142.1(3) ?
O12 Eu N5 O11 . . . . -176.6(4) ?
O2 Eu N5 O11 . . . . 122.7(3) ?
O4 Eu N5 O11 . . . . -41.1(3) ?
N3 Eu N5 O11 . . . . 170.4(2) ?
N4 Eu N5 O11 . . . . -32.0(4) ?
O3 Eu O1 C2 . . . . 125.4(3) ?
O6 Eu O1 C2 . . . . -24.5(4) ?
O11 Eu O1 C2 . . . . 103.9(3) ?
O9 Eu O1 C2 . . . . -133.5(4) ?
O8 Eu O1 C2 . . . . -119.9(3) ?
O5 Eu O1 C2 . . . . -55.9(3) ?
O12 Eu O1 C2 . . . . 59.1(3) ?
O2 Eu O1 C2 . . . . 9.6(3) ?
O4 Eu O1 C2 . . . . 169.9(3) ?
N3 Eu O1 C2 . . . . -42.2(4) ?
N4 Eu O1 C2 . . . . -128.4(3) ?
O1 Eu O2 C3 . . . . -9.0(3) ?
O3 Eu O2 C3 . . . . -163.0(2) ?
O6 Eu O2 C3 . . . . 142.6(3) ?
O11 Eu O2 C3 . . . . -85.8(3) ?
O9 Eu O2 C3 . . . . 30.1(3) ?
O8 Eu O2 C3 . . . . 92.4(3) ?
O5 Eu O2 C3 . . . . 87.6(3) ?
O12 Eu O2 C3 . . . . -131.8(3) ?
O4 Eu O2 C3 . . . . -63.4(4) ?
N3 Eu O2 C3 . . . . 115.9(3) ?
N4 Eu O2 C3 . . . . 56.4(3) ?
O1 Eu O2 C8 . . . . -177.9(4) ?
O3 Eu O2 C8 . . . . 28.1(4) ?
O6 Eu O2 C8 . . . . -26.3(3) ?
O11 Eu O2 C8 . . . . 105.4(4) ?
O9 Eu O2 C8 . . . . -138.8(3) ?
O8 Eu O2 C8 . . . . -76.5(4) ?
O5 Eu O2 C8 . . . . -81.3(4) ?
O12 Eu O2 C8 . . . . 59.3(3) ?
O4 Eu O2 C8 . . . . 127.7(3) ?
N3 Eu O2 C8 . . . . -52.9(4) ?
N4 Eu O2 C8 . . . . -112.5(3) ?
O1 Eu O3 C17 . . . . 67.9(4) ?
O6 Eu O3 C17 . . . . -137.0(3) ?
O11 Eu O3 C17 . . . . 89.1(3) ?
O9 Eu O3 C17 . . . . -23.1(4) ?
O8 Eu O3 C17 . . . . -55.0(3) ?
O5 Eu O3 C17 . . . . -110.6(3) ?
O12 Eu O3 C17 . . . . 140.4(3) ?
O2 Eu O3 C17 . . . . 169.6(3) ?
O4 Eu O3 C17 . . . . 16.7(3) ?
N3 Eu O3 C17 . . . . -124.1(3) ?
N4 Eu O3 C17 . . . . -38.2(3) ?
O1 Eu O4 C18 . . . . -176.7(3) ?
O3 Eu O4 C18 . . . . -15.1(2) ?
O6 Eu O4 C18 . . . . 18.2(3) ?
O11 Eu O4 C18 . . . . -105.7(3) ?
O9 Eu O4 C18 . . . . 125.2(3) ?
O8 Eu O4 C18 . . . . 68.7(3) ?
O5 Eu O4 C18 . . . . 88.7(3) ?
O12 Eu O4 C18 . . . . -70.1(3) ?
O2 Eu O4 C18 . . . . -129.5(3) ?
N3 Eu O4 C18 . . . . 51.4(3) ?
N4 Eu O4 C18 . . . . 96.8(3) ?
O1 Eu O4 C23 . . . . 10.9(4) ?
O3 Eu O4 C23 . . . . 172.6(4) ?
O6 Eu O4 C23 . . . . -154.1(4) ?
O11 Eu O4 C23 . . . . 82.0(4) ?
O9 Eu O4 C23 . . . . -47.1(4) ?
O8 Eu O4 C23 . . . . -103.6(4) ?
O5 Eu O4 C23 . . . . -83.6(4) ?
O12 Eu O4 C23 . . . . 117.6(4) ?
O2 Eu O4 C23 . . . . 58.2(5) ?
N3 Eu O4 C23 . . . . -120.9(4) ?
N4 Eu O4 C23 . . . . -75.5(4) ?
O7 N3 O5 Eu . . . . 179.7(4) ?
O6 N3 O5 Eu . . . . -2.2(4) ?
O1 Eu O5 N3 . . . . 148.7(3) ?
O3 Eu O5 N3 . . . . -31.9(3) ?
O6 Eu O5 N3 . . . . 1.3(2) ?
O11 Eu O5 N3 . . . . 101.8(3) ?
O9 Eu O5 N3 . . . . -142.7(3) ?
O8 Eu O5 N3 . . . . -89.2(3) ?
O12 Eu O5 N3 . . . . 48.7(3) ?
O2 Eu O5 N3 . . . . 87.2(3) ?
O4 Eu O5 N3 . . . . -108.7(3) ?
N4 Eu O5 N3 . . . . -116.2(3) ?
O7 N3 O6 Eu . . . . -179.6(4) ?
O5 N3 O6 Eu . . . . 2.3(4) ?
O1 Eu O6 N3 . . . . -42.9(3) ?
O3 Eu O6 N3 . . . . 148.9(3) ?
O11 Eu O6 N3 . . . . -146.0(3) ?
O9 Eu O6 N3 . . . . 38.8(3) ?
O8 Eu O6 N3 . . . . 72.7(3) ?
O5 Eu O6 N3 . . . . -1.3(2) ?
O12 Eu O6 N3 . . . . -138.6(3) ?
O2 Eu O6 N3 . . . . -74.1(3) ?
O4 Eu O6 N3 . . . . 119.0(3) ?
N4 Eu O6 N3 . . . . 57.9(3) ?
O10 N4 O8 Eu . . . . -172.4(4) ?
O9 N4 O8 Eu . . . . 6.2(4) ?
O1 Eu O8 N4 . . . . -19.8(3) ?
O3 Eu O8 N4 . . . . 138.3(3) ?
O6 Eu O8 N4 . . . . -144.5(3) ?
O11 Eu O8 N4 . . . . 81.0(3) ?
O9 Eu O8 N4 . . . . -3.7(2) ?
O5 Eu O8 N4 . . . . -91.6(3) ?
O12 Eu O8 N4 . . . . 161.7(2) ?
O2 Eu O8 N4 . . . . -96.2(3) ?
O4 Eu O8 N4 . . . . 73.4(2) ?
N3 Eu O8 N4 . . . . -119.0(3) ?
O10 N4 O9 Eu . . . . 172.4(4) ?
O8 N4 O9 Eu . . . . -6.3(4) ?
O1 Eu O9 N4 . . . . 168.2(3) ?
O3 Eu O9 N4 . . . . -36.9(3) ?
O6 Eu O9 N4 . . . . 48.0(3) ?
O11 Eu O9 N4 . . . . -127.9(2) ?
O8 Eu O9 N4 . . . . 3.7(2) ?
O5 Eu O9 N4 . . . . 79.2(2) ?
O12 Eu O9 N4 . . . . -141.0(4) ?
O2 Eu O9 N4 . . . . 131.5(2) ?
O4 Eu O9 N4 . . . . -74.8(2) ?
N3 Eu O9 N4 . . . . 63.7(3) ?
O13 N5 O11 Eu . . . . 177.2(3) ?
O12 N5 O11 Eu . . . . -3.4(4) ?
O1 Eu O11 N5 . . . . -115.0(3) ?
O3 Eu O11 N5 . . . . 73.4(2) ?
O6 Eu O11 N5 . . . . 11.2(3) ?
O9 Eu O11 N5 . . . . -173.5(2) ?
O8 Eu O11 N5 . . . . 128.3(2) ?
O5 Eu O11 N5 . . . . -66.9(4) ?
O12 Eu O11 N5 . . . . 1.9(2) ?
O2 Eu O11 N5 . . . . -53.7(2) ?
O4 Eu O11 N5 . . . . 135.7(3) ?
N3 Eu O11 N5 . . . . -15.0(4) ?
N4 Eu O11 N5 . . . . 160.9(2) ?
O13 N5 O12 Eu . . . . -177.4(4) ?
O11 N5 O12 Eu . . . . 3.2(4) ?
O1 Eu O12 N5 . . . . 60.7(3) ?
O3 Eu O12 N5 . . . . -96.8(3) ?
O6 Eu O12 N5 . . . . -174.4(3) ?
O11 Eu O12 N5 . . . . -1.9(2) ?
O9 Eu O12 N5 . . . . 13.6(5) ?
O8 Eu O12 N5 . . . . -120.6(3) ?
O5 Eu O12 N5 . . . . 149.6(2) ?
O2 Eu O12 N5 . . . . 109.7(3) ?
O4 Eu O12 N5 . . . . -47.1(3) ?
N3 Eu O12 N5 . . . . 168.9(3) ?
N4 Eu O12 N5 . . . . -91.9(5) ?
Eu O1 C2 C3 . . . . -9.3(6) ?
Eu O1 C2 C1 . . . . 169.7(3) ?
C7 C1 C2 O1 . . . . -2.1(6) ?
C6 C1 C2 O1 . . . . 179.4(4) ?
C7 C1 C2 C3 . . . . 177.0(4) ?
C6 C1 C2 C3 . . . . -1.5(6) ?
C8 O2 C3 C4 . . . . -3.0(6) ?
Eu O2 C3 C4 . . . . -173.0(4) ?
C8 O2 C3 C2 . . . . 178.4(4) ?
Eu O2 C3 C2 . . . . 8.4(4) ?
O1 C2 C3 C4 . . . . -179.9(4) ?
C1 C2 C3 C4 . . . . 1.1(6) ?
O1 C2 C3 O2 . . . . -1.2(6) ?
C1 C2 C3 O2 . . . . 179.7(4) ?
O2 C3 C4 C5 . . . . -179.1(4) ?
C2 C3 C4 C5 . . . . -0.7(7) ?
C3 C4 C5 C6 . . . . 0.7(8) ?
C4 C5 C6 C1 . . . . -1.3(8) ?
C7 C1 C6 C5 . . . . -176.8(5) ?
C2 C1 C6 C5 . . . . 1.7(7) ?
C9 N1 C7 C1 . . . . -178.1(4) ?
C6 C1 C7 N1 . . . . 177.3(4) ?
C2 C1 C7 N1 . . . . -1.2(7) ?
C7 N1 C9 C14 . . . . 170.5(5) ?
C7 N1 C9 C10 . . . . -9.7(7) ?
C14 C9 C10 C11 . . . . -1.2(7) ?
N1 C9 C10 C11 . . . . 178.9(4) ?
C9 C10 C11 C12 . . . . 1.2(8) ?
C10 C11 C12 C13 . . . . -0.7(8) ?
C10 C11 C12 C15 . . . . -178.4(5) ?
C11 C12 C13 C14 . . . . 0.1(8) ?
C15 C12 C13 C14 . . . . 177.8(5) ?
C12 C13 C14 C9 . . . . -0.1(8) ?
C10 C9 C14 C13 . . . . 0.7(7) ?
N1 C9 C14 C13 . . . . -179.5(5) ?
Eu O3 C17 C16 . . . . 164.4(3) ?
Eu O3 C17 C18 . . . . -16.8(5) ?
C22 C16 C17 O3 . . . . 2.9(6) ?
C21 C16 C17 O3 . . . . -179.5(4) ?
C22 C16 C17 C18 . . . . -175.9(4) ?
C21 C16 C17 C18 . . . . 1.7(6) ?
C23 O4 C18 C19 . . . . 7.1(6) ?
Eu O4 C18 C19 . . . . -166.2(4) ?
C23 O4 C18 C17 . . . . -173.1(4) ?
Eu O4 C18 C17 . . . . 13.6(4) ?
O3 C17 C18 C19 . . . . 178.7(4) ?
C16 C17 C18 C19 . . . . -2.4(6) ?
O3 C17 C18 O4 . . . . -1.1(5) ?
C16 C17 C18 O4 . . . . 177.8(4) ?
O4 C18 C19 C20 . . . . -178.7(4) ?
C17 C18 C19 C20 . . . . 1.5(7) ?
C18 C19 C20 C21 . . . . 0.2(7) ?
C19 C20 C21 C16 . . . . -0.9(7) ?
C22 C16 C21 C20 . . . . 177.5(4) ?
C17 C16 C21 C20 . . . . -0.1(7) ?
C24 N2 C22 C16 . . . . 177.3(4) ?
C21 C16 C22 N2 . . . . -178.2(4) ?
C17 C16 C22 N2 . . . . -0.6(6) ?
C22 N2 C24 C29 . . . . -169.5(5) ?
C22 N2 C24 C25 . . . . 10.2(7) ?
C29 C24 C25 C26 . . . . 1.0(7) ?
N2 C24 C25 C26 . . . . -178.7(4) ?
C24 C25 C26 C27 . . . . -0.1(7) ?
C25 C26 C27 C28 . . . . -0.8(8) ?
C25 C26 C27 C30 . . . . 178.3(5) ?
C26 C27 C28 C29 . . . . 0.9(8) ?
C30 C27 C28 C29 . . . . -178.2(5) ?
C25 C24 C29 C28 . . . . -0.9(7) ?
N2 C24 C29 C28 . . . . 178.8(5) ?
C27 C28 C29 C24 . . . . 0.0(8) ?
